data_1531700
loop_
_publ_author_name
'Kito, H.'
'Takano, Y.'
'Togano, K.'

_publ_section_title
;
 Superconductivity in ternary germanide Y (Pt0.5 Ge1.5) with the
 (AlB2)-type structure
;
_journal_name_full 'Physica C (Amsterdam)'
_journal_page_first 185
_journal_page_last 189
_journal_volume 377
_journal_year 2002
_chemical_formula_sum 'Ge1.305 Pt0.67 Y'
_chemical_name_systematic 'Y (Pt0.335 Ge0.6525)2'
_space_group_IT_number 191
_symmetry_space_group_name_Hall '-P 6 2'
_symmetry_space_group_name_H-M 'P 6/m m m'
_cell_angle_alpha 90
_cell_angle_beta 90
_cell_angle_gamma 120
_cell_formula_units_Z 1
_cell_length_a 4.1959
_cell_length_b 4.1959
_cell_length_c 3.9941
_cell_volume 60.898
_citation_journal_id_ASTM PHYCE6
_cod_data_source_file Kito_PHYCE6_2002_1213.cif
_cod_data_source_block Ge1.305Pt0.67Y1
_cod_original_cell_volume 60.89755
_cod_original_formula_sum 'Ge1.305 Pt0.67 Y1'
_cod_database_code 1531700

loop_
_symmetry_equiv_pos_as_xyz
x,y,z
x-y,x,z
-y,x-y,z
-x,-y,z
-x+y,-x,z
y,-x+y,z
-y,-x,-z
x-y,-y,-z
x,x-y,-z
y,x,-z
-x+y,y,-z
-x,-x+y,-z
-x,-y,-z
-x+y,-x,-z
y,-x+y,-z
x,y,-z
x-y,x,-z
-y,x-y,-z
y,x,z
-x+y,y,z
-x,-x+y,z
-y,-x,z
x-y,-y,z
x,x-y,z

loop_
_atom_site_label
_atom_site_type_symbol
_atom_site_fract_x
_atom_site_fract_y
_atom_site_fract_z
_atom_site_occupancy
_atom_site_U_iso_or_equiv
Y1 Y 0 0 0 1 0.0
Ge1 Ge 0.3333 0.6667 0.5 0.6525 0.0
Pt1 Pt 0.3333 0.6667 0.5 0.335 0.0
